data_7107924
loop_
_publ_author_name
'Jurgen Kahr'
'Alexandra M. Z. Slawin'
'John P. S. Mowat'
'David Fairen-Jimenez'
'Paul A. Wright'

_publ_section_title
;
 Synthetic control of framework zinc purinate crystallisation and
 properties of a large pore, decorated, mixed-linker RHO-type ZIF
;
_journal_name_full Chem.Commun.
_journal_page_first 6690
_journal_paper_doi 10.1039/c2cc32927a
_journal_volume 48
_journal_year 2012
_chemical_formula_moiety 'C11.50 H9.50 Br2 N8.50 O0.50 Zn2'
_chemical_formula_sum 'C11.5 H9.5 Br2 N8.5 O0.5 Zn2'
_chemical_formula_weight 543.85
_chemical_name_systematic
;
?
;
_space_group_IT_number 14
_symmetry_cell_setting monoclinic
_symmetry_space_group_name_Hall '-P 2yn'
_symmetry_space_group_name_H-M 'P 1 21/n 1'
_atom_sites_solution_hydrogens geom
_atom_sites_solution_primary direct
_atom_sites_solution_secondary difmap
_audit_creation_method SHELXL-97
_cell_angle_alpha 90.00
_cell_angle_beta 91.568(9)
_cell_angle_gamma 90.00
_cell_formula_units_Z 4
_cell_length_a 13.636(7)
_cell_length_b 10.209(5)
_cell_length_c 14.124(7)
_cell_measurement_reflns_used 5653
_cell_measurement_temperature 93(2)
_cell_measurement_theta_max 27.8
_cell_measurement_theta_min 1.5
_cell_volume 1965.5(17)
_computing_structure_refinement 'SHELXL-97 (Sheldrick, 2008)'
_diffrn_ambient_temperature 93(2)
_diffrn_detector_area_resol_mean 0
_diffrn_measured_fraction_theta_full 0.975
_diffrn_measured_fraction_theta_max 0.906
_diffrn_measurement_device_type
;
Rigaku Saturn70 (2x2 bin mode)
;
_diffrn_measurement_method 'profile data from \w-scans'
_diffrn_radiation_monochromator graphite
_diffrn_radiation_source 'fine-focus sealed tube'
_diffrn_radiation_type MoK\a
_diffrn_radiation_wavelength 0.71075
_diffrn_reflns_av_R_equivalents 0.0390
_diffrn_reflns_av_sigmaI/netI 0.0245
_diffrn_reflns_limit_h_max 16
_diffrn_reflns_limit_h_min -17
_diffrn_reflns_limit_k_max 10
_diffrn_reflns_limit_k_min -12
_diffrn_reflns_limit_l_max 17
_diffrn_reflns_limit_l_min -17
_diffrn_reflns_number 14892
_diffrn_reflns_theta_full 25.00
_diffrn_reflns_theta_max 26.97
_diffrn_reflns_theta_min 6.34
_exptl_absorpt_coefficient_mu 6.521
_exptl_absorpt_correction_T_max 1.0
_exptl_absorpt_correction_T_min 0.833
_exptl_absorpt_correction_type multi-scan
_exptl_crystal_colour Colorless
_exptl_crystal_density_diffrn 1.910
_exptl_crystal_density_method 'not measured'
_exptl_crystal_description Prism
_exptl_crystal_F_000 1098
_exptl_crystal_size_max 0.12
_exptl_crystal_size_mid 0.03
_exptl_crystal_size_min 0.03
_refine_diff_density_max 1.565
_refine_diff_density_min -1.132
_refine_diff_density_rms 0.126
_refine_ls_extinction_method none
_refine_ls_goodness_of_fit_ref 1.211
_refine_ls_hydrogen_treatment undef
_refine_ls_matrix_type full
_refine_ls_number_parameters 221
_refine_ls_number_reflns 3874
_refine_ls_number_restraints 0
_refine_ls_restrained_S_all 1.211
_refine_ls_R_factor_all 0.0640
_refine_ls_R_factor_gt 0.0561
_refine_ls_shift/su_max 0.000
_refine_ls_shift/su_mean 0.000
_refine_ls_structure_factor_coef Fsqd
_refine_ls_weighting_details 'calc w=1/[\s^2^(Fo^2^)+(0.0195P)^2^+16.5742P] where P=(Fo^2^+2Fc^2^)/3'
_refine_ls_weighting_scheme calc
_refine_ls_wR_factor_gt 0.1052
_refine_ls_wR_factor_ref 0.1082
_reflns_number_gt 3527
_reflns_number_total 3874
_reflns_threshold_expression >2\s(I)
_cod_data_source_file c2cc32927a.txt
_cod_data_source_block structure2
_cod_original_sg_symbol_H-M 'P 21/n'
_cod_original_formula_sum 'C11.50 H9.50 Br2 N8.50 O0.50 Zn2'
_cod_database_code 7107924

loop_
_symmetry_equiv_pos_as_xyz
'x, y, z'
'-x+1/2, y+1/2, -z+1/2'
'-x, -y, -z'
'x-1/2, -y-1/2, z-1/2'

loop_
_atom_site_label
_atom_site_type_symbol
_atom_site_fract_x
_atom_site_fract_y
_atom_site_fract_z
_atom_site_U_iso_or_equiv
_atom_site_adp_type
_atom_site_occupancy
_atom_site_symmetry_multiplicity
_atom_site_calc_flag
_atom_site_refinement_flags
Zn1 Zn 0.66254(5) 0.08513(6) 0.67327(4) 0.01687(16) Uani 1 1 d .
Zn2 Zn 0.69209(5) 0.50397(6) 0.34538(4) 0.01667(16) Uani 1 1 d .
Br1 Br 0.50471(5) -0.00700(7) 0.67659(6) 0.03632(19) Uani 1 1 d .
Br2 Br 0.72864(6) 0.59107(7) 0.49590(5) 0.0380(2) Uani 1 1 d .
O21 O 0.5085(19) 0.430(3) 0.904(2) 0.135(8) Uiso 0.50 1 d P
N1 N 0.7072(4) 0.1003(5) 0.5360(4) 0.0230(11) Uani 1 1 d .
N3 N 0.7564(4) -0.0155(5) 0.3975(4) 0.0232(11) Uani 1 1 d .
N5 N 0.7639(4) 0.1210(4) 0.2579(3) 0.0166(10) Uani 1 1 d .
N7 N 0.7249(4) 0.3149(5) 0.3272(3) 0.0199(10) Uani 1 1 d .
N11 N 0.4579(4) 0.4894(5) 0.6771(4) 0.0226(11) Uani 1 1 d .
N13 N 0.5980(4) 0.6037(5) 0.7408(4) 0.0244(11) Uani 1 1 d .
N15 N 0.7397(3) 0.4651(4) 0.7657(3) 0.0177(10) Uani 1 1 d .
N17 N 0.6719(4) 0.2735(4) 0.7135(4) 0.0197(10) Uani 1 1 d .
N20 N 0.4821(10) 0.2442(15) 0.9853(10) 0.047(3) Uiso 0.50 1 d P
C2 C 0.7339(5) -0.0095(6) 0.4886(4) 0.0245(13) Uani 1 1 d .
H2 H 0.7368 -0.0889 0.5236 0.029 Uiso 1 1 calc R
C4 C 0.7499(4) 0.0988(5) 0.3524(4) 0.0174(11) Uani 1 1 d .
C6 C 0.7479(5) 0.2520(6) 0.2481(5) 0.0213(12) Uani 1 1 d .
H6 H 0.7528 0.2956 0.1890 0.026 Uiso 1 1 calc R
C8 C 0.7247(4) 0.2178(5) 0.3957(4) 0.0178(11) Uani 1 1 d .
C9 C 0.7029(5) 0.2154(6) 0.4898(4) 0.0221(12) Uani 1 1 d .
H9 H 0.6851 0.2934 0.5218 0.027 Uiso 1 1 calc R
C12 C 0.5054(5) 0.5982(6) 0.7091(5) 0.0267(13) Uani 1 1 d .
H12 H 0.4692 0.6777 0.7089 0.032 Uiso 1 1 calc R
C14 C 0.6446(4) 0.4889(6) 0.7375(4) 0.0188(11) Uani 1 1 d .
C16 C 0.7512(5) 0.3356(6) 0.7496(4) 0.0191(11) Uani 1 1 d .
H16 H 0.8113 0.2915 0.7628 0.023 Uiso 1 1 calc R
C18 C 0.6018(4) 0.3709(5) 0.7055(4) 0.0197(12) Uani 1 1 d .
C19 C 0.5058(4) 0.3747(6) 0.6736(4) 0.0208(12) Uani 1 1 d .
H19 H 0.4741 0.2982 0.6497 0.025 Uiso 1 1 calc R
C21 C 0.4915(19) 0.377(3) 0.985(2) 0.086(7) Uiso 0.50 1 d P
H21 H 0.4858 0.4281 1.0410 0.103 Uiso 0.50 1 calc PR
C22 C 0.4839(14) 0.1734(18) 0.9024(13) 0.052(4) Uiso 0.50 1 d P
H22A H 0.4647 0.2300 0.8491 0.078 Uiso 0.50 1 calc PR
H22B H 0.4380 0.0998 0.9060 0.078 Uiso 0.50 1 calc PR
H22C H 0.5504 0.1399 0.8933 0.078 Uiso 0.50 1 calc PR
C23 C 0.4664(14) 0.1848(19) 1.0754(13) 0.056(4) Uiso 0.50 1 d P
H23A H 0.4018 0.2104 1.0979 0.083 Uiso 0.50 1 calc PR
H23B H 0.5173 0.2141 1.1209 0.083 Uiso 0.50 1 calc PR
H23C H 0.4693 0.0893 1.0691 0.083 Uiso 0.50 1 calc PR

loop_
_atom_site_aniso_label
_atom_site_aniso_U_11
_atom_site_aniso_U_22
_atom_site_aniso_U_33
_atom_site_aniso_U_23
_atom_site_aniso_U_13
_atom_site_aniso_U_12
Zn1 0.0223(3) 0.0103(3) 0.0179(3) 0.0001(3) -0.0015(2) 0.0000(3)
Zn2 0.0222(3) 0.0102(3) 0.0177(3) 0.0010(3) 0.0014(2) 0.0008(2)
Br1 0.0250(3) 0.0332(4) 0.0504(4) 0.0043(3) -0.0056(3) -0.0080(3)
Br2 0.0626(5) 0.0300(4) 0.0212(3) -0.0050(3) -0.0036(3) -0.0033(3)
N1 0.035(3) 0.011(2) 0.023(3) -0.001(2) -0.003(2) 0.001(2)
N3 0.037(3) 0.011(2) 0.021(2) -0.001(2) 0.002(2) 0.004(2)
N5 0.024(2) 0.011(2) 0.015(2) 0.0000(18) 0.0004(19) 0.0012(18)
N7 0.029(3) 0.013(2) 0.018(2) 0.0000(19) 0.002(2) 0.000(2)
N11 0.021(2) 0.015(2) 0.031(3) 0.001(2) -0.001(2) 0.001(2)
N13 0.023(3) 0.014(2) 0.036(3) -0.001(2) -0.002(2) 0.003(2)
N15 0.019(2) 0.015(2) 0.019(2) -0.0015(18) -0.0010(19) 0.0002(18)
N17 0.022(2) 0.010(2) 0.026(3) 0.0001(19) -0.002(2) 0.0027(19)
C2 0.038(4) 0.019(3) 0.016(3) 0.001(2) 0.003(2) 0.002(3)
C4 0.020(3) 0.014(3) 0.018(3) -0.002(2) 0.001(2) 0.003(2)
C6 0.026(3) 0.014(3) 0.024(3) 0.003(2) -0.001(2) 0.003(2)
C8 0.023(3) 0.013(3) 0.018(3) 0.003(2) 0.002(2) 0.001(2)
C9 0.033(3) 0.013(3) 0.021(3) -0.002(2) 0.000(3) 0.002(2)
C12 0.027(3) 0.012(3) 0.041(4) -0.002(3) 0.000(3) 0.004(2)
C14 0.024(3) 0.014(3) 0.018(3) -0.003(2) -0.001(2) 0.000(2)
C16 0.023(3) 0.013(2) 0.021(3) -0.002(2) -0.004(2) 0.001(2)
C18 0.027(3) 0.012(3) 0.020(3) 0.000(2) 0.001(2) 0.000(2)
C19 0.023(3) 0.015(3) 0.024(3) -0.004(2) 0.004(2) 0.000(2)

loop_
_atom_type_symbol
_atom_type_description
_atom_type_scat_dispersion_real
_atom_type_scat_dispersion_imag
_atom_type_scat_source
C C 0.0033 0.0016 'International Tables Vol C Tables 4.2.6.8 and 6.1.1.4'
H H 0.0000 0.0000 'International Tables Vol C Tables 4.2.6.8 and 6.1.1.4'
N N 0.0061 0.0033 'International Tables Vol C Tables 4.2.6.8 and 6.1.1.4'
O O 0.0106 0.0060 'International Tables Vol C Tables 4.2.6.8 and 6.1.1.4'
Zn Zn 0.2839 1.4301 'International Tables Vol C Tables 4.2.6.8 and 6.1.1.4'
Br Br -0.2901 2.4595 'International Tables Vol C Tables 4.2.6.8 and 6.1.1.4'

loop_
_geom_angle_atom_site_label_1
_geom_angle_atom_site_label_2
_geom_angle_atom_site_label_3
_geom_angle
_geom_angle_site_symmetry_1
_geom_angle_site_symmetry_3
N15 Zn1 N17 115.5(2) 2_646 .
N15 Zn1 N1 104.1(2) 2_646 .
N17 Zn1 N1 100.2(2) . .
N15 Zn1 Br1 110.37(14) 2_646 .
N17 Zn1 Br1 115.37(15) . .
N1 Zn1 Br1 110.13(15) . .
N5 Zn2 N7 114.35(19) 2_655 .
N5 Zn2 N11 100.7(2) 2_655 3_666
N7 Zn2 N11 103.7(2) . 3_666
N5 Zn2 Br2 112.08(14) 2_655 .
N7 Zn2 Br2 116.07(14) . .
N11 Zn2 Br2 108.19(15) 3_666 .
C9 N1 C2 119.4(5) . .
C9 N1 Zn1 120.9(4) . .
C2 N1 Zn1 119.5(4) . .
C4 N3 C2 114.0(5) . .
C6 N5 C4 103.6(5) . .
C6 N5 Zn2 124.4(4) . 2_645
C4 N5 Zn2 131.8(4) . 2_645
C6 N7 C8 104.2(5) . .
C6 N7 Zn2 129.1(4) . .
C8 N7 Zn2 126.7(4) . .
C19 N11 C12 119.8(5) . .
C19 N11 Zn2 120.3(4) . 3_666
C12 N11 Zn2 119.1(4) . 3_666
C12 N13 C14 113.6(5) . .
C16 N15 C14 103.8(5) . .
C16 N15 Zn1 126.6(4) . 2_656
C14 N15 Zn1 129.5(4) . 2_656
C16 N17 C18 103.9(5) . .
C16 N17 Zn1 127.1(4) . .
C18 N17 Zn1 128.9(4) . .
C21 N20 C22 121.1(19) . .
C21 N20 C23 116.2(18) . .
C22 N20 C23 122.7(16) . .
N3 C2 N1 125.8(6) . .
N3 C2 H2 117.1 . .
N1 C2 H2 117.1 . .
N3 C4 N5 126.9(5) . .
N3 C4 C8 124.3(5) . .
N5 C4 C8 108.8(5) . .
N7 C6 N5 115.4(5) . .
N7 C6 H6 122.3 . .
N5 C6 H6 122.3 . .
C9 C8 N7 134.0(5) . .
C9 C8 C4 117.9(5) . .
N7 C8 C4 108.1(5) . .
N1 C9 C8 118.5(5) . .
N1 C9 H9 120.7 . .
C8 C9 H9 120.7 . .
N13 C12 N11 126.0(5) . .
N13 C12 H12 117.0 . .
N11 C12 H12 117.0 . .
N13 C14 N15 126.5(5) . .
N13 C14 C18 124.6(5) . .
N15 C14 C18 108.8(5) . .
N17 C16 N15 115.5(5) . .
N17 C16 H16 122.3 . .
N15 C16 H16 122.3 . .
C19 C18 N17 134.3(5) . .
C19 C18 C14 117.6(5) . .
N17 C18 C14 108.0(5) . .
N11 C19 C18 118.3(5) . .
N11 C19 H19 120.9 . .
C18 C19 H19 120.9 . .
O21 C21 N20 116(3) . .
O21 C21 H21 122.0 . .
N20 C21 H21 122.0 . .
N20 C22 H22A 109.5 . .
N20 C22 H22B 109.5 . .
H22A C22 H22B 109.5 . .
N20 C22 H22C 109.5 . .
H22A C22 H22C 109.5 . .
H22B C22 H22C 109.5 . .
N20 C23 H23A 109.5 . .
N20 C23 H23B 109.5 . .
H23A C23 H23B 109.5 . .
N20 C23 H23C 109.5 . .
H23A C23 H23C 109.5 . .
H23B C23 H23C 109.5 . .

loop_
_geom_bond_atom_site_label_1
_geom_bond_atom_site_label_2
_geom_bond_distance
_geom_bond_site_symmetry_2
Zn1 N15 1.989(5) 2_646
Zn1 N17 2.008(5) .
Zn1 N1 2.054(5) .
Zn1 Br1 2.3505(14) .
Zn2 N5 1.992(5) 2_655
Zn2 N7 1.999(5) .
Zn2 N11 2.062(5) 3_666
Zn2 Br2 2.3453(13) .
O21 C21 1.29(3) .
N1 C9 1.344(7) .
N1 C2 1.360(8) .
N3 C4 1.332(7) .
N3 C2 1.332(8) .
N5 C6 1.361(7) .
N5 C4 1.372(7) .
N5 Zn2 1.992(5) 2_645
N7 C6 1.334(8) .
N7 C8 1.384(7) .
N11 C19 1.342(8) .
N11 C12 1.357(8) .
N11 Zn2 2.062(5) 3_666
N13 C12 1.328(8) .
N13 C14 1.334(7) .
N15 C16 1.352(7) .
N15 C14 1.367(7) .
N15 Zn1 1.989(5) 2_656
N17 C16 1.342(8) .
N17 C18 1.381(7) .
N20 C21 1.37(3) .
N20 C22 1.38(2) .
N20 C23 1.43(2) .
C2 H2 0.9500 .
C4 C8 1.406(8) .
C6 H6 0.9500 .
C8 C9 1.371(8) .
C9 H9 0.9500 .
C12 H12 0.9500 .
C14 C18 1.409(8) .
C16 H16 0.9500 .
C18 C19 1.374(8) .
C19 H19 0.9500 .
C21 H21 0.9500 .
C22 H22A 0.9800 .
C22 H22B 0.9800 .
C22 H22C 0.9800 .
C23 H23A 0.9800 .
C23 H23B 0.9800 .
C23 H23C 0.9800 .

loop_
_geom_torsion_atom_site_label_1
_geom_torsion_atom_site_label_2
_geom_torsion_atom_site_label_3
_geom_torsion_atom_site_label_4
_geom_torsion
_geom_torsion_site_symmetry_1
N15 Zn1 N1 C9 -140.6(5) 2_646
N17 Zn1 N1 C9 -20.9(5) .
Br1 Zn1 N1 C9 101.1(5) .
N15 Zn1 N1 C2 44.7(5) 2_646
N17 Zn1 N1 C2 164.5(5) .
Br1 Zn1 N1 C2 -73.6(5) .
N5 Zn2 N7 C6 -19.1(6) 2_655
N11 Zn2 N7 C6 89.5(6) 3_666
Br2 Zn2 N7 C6 -152.1(5) .
N5 Zn2 N7 C8 163.6(5) 2_655
N11 Zn2 N7 C8 -87.8(5) 3_666
Br2 Zn2 N7 C8 30.7(5) .
N15 Zn1 N17 C16 24.0(6) 2_646
N1 Zn1 N17 C16 -87.0(5) .
Br1 Zn1 N17 C16 154.8(5) .
N15 Zn1 N17 C18 -160.5(5) 2_646
N1 Zn1 N17 C18 88.5(5) .
Br1 Zn1 N17 C18 -29.7(5) .
C4 N3 C2 N1 -0.7(9) .
C9 N1 C2 N3 -0.7(10) .
Zn1 N1 C2 N3 174.1(5) .
C2 N3 C4 N5 -176.5(6) .
C2 N3 C4 C8 1.9(9) .
C6 N5 C4 N3 179.4(6) .
Zn2 N5 C4 N3 -5.6(9) 2_645
C6 N5 C4 C8 0.8(6) .
Zn2 N5 C4 C8 175.8(4) 2_645
C8 N7 C6 N5 -0.4(7) .
Zn2 N7 C6 N5 -178.1(4) .
C4 N5 C6 N7 -0.2(7) .
Zn2 N5 C6 N7 -175.8(4) 2_645
C6 N7 C8 C9 -176.5(7) .
Zn2 N7 C8 C9 1.2(10) .
C6 N7 C8 C4 0.9(6) .
Zn2 N7 C8 C4 178.7(4) .
N3 C4 C8 C9 -1.8(9) .
N5 C4 C8 C9 176.8(5) .
N3 C4 C8 N7 -179.7(5) .
N5 C4 C8 N7 -1.1(6) .
C2 N1 C9 C8 0.8(9) .
Zn1 N1 C9 C8 -173.9(4) .
N7 C8 C9 N1 177.6(6) .
C4 C8 C9 N1 0.4(9) .
C14 N13 C12 N11 1.1(9) .
C19 N11 C12 N13 -1.5(10) .
Zn2 N11 C12 N13 168.8(5) 3_666
C12 N13 C14 N15 -179.7(6) .
C12 N13 C14 C18 -1.0(9) .
C16 N15 C14 N13 179.2(6) .
Zn1 N15 C14 N13 3.9(9) 2_656
C16 N15 C14 C18 0.4(6) .
Zn1 N15 C14 C18 -174.9(4) 2_656
C18 N17 C16 N15 -0.2(7) .
Zn1 N17 C16 N15 176.2(4) .
C14 N15 C16 N17 -0.1(7) .
Zn1 N15 C16 N17 175.3(4) 2_656
C16 N17 C18 C19 179.5(7) .
Zn1 N17 C18 C19 3.2(10) .
C16 N17 C18 C14 0.4(6) .
Zn1 N17 C18 C14 -175.9(4) .
N13 C14 C18 C19 1.4(9) .
N15 C14 C18 C19 -179.8(5) .
N13 C14 C18 N17 -179.4(6) .
N15 C14 C18 N17 -0.5(7) .
C12 N11 C19 C18 1.8(9) .
Zn2 N11 C19 C18 -168.4(4) 3_666
N17 C18 C19 N11 179.3(6) .
C14 C18 C19 N11 -1.7(8) .
C22 N20 C21 O21 -4(3) .
C23 N20 C21 O21 178(2) .
